data_4078354
loop_
_publ_author_name
'Constantine, Steven P.'
'De Lima, Geraldo M.'
'Hitchcock, Peter B.'
'Keates, Julian M.'
'Lawless, Gerard A.'
'Marziano, Ivan'

_publ_section_title
;
 Synthesis and Characterization of Sn(\h5-C5Me5)Cl and
 Sn{\h5-C5Me4(SiMe2But)}Cl
;
_journal_issue 4
_journal_name_full Organometallics
_journal_page_first 793
_journal_paper_doi 10.1021/om9608059
_journal_volume 16
_journal_year 1997
_chemical_formula_sum 'C23.5 H34 Cl2 Sn2'
_chemical_formula_weight 624.79
_chemical_name_systematic
;
 ?
;
_space_group_IT_number 2
_symmetry_space_group_name_Hall '-P 1'
_symmetry_space_group_name_H-M 'P -1'
_atom_sites_solution_hydrogens geom
_atom_sites_solution_primary direct
_atom_sites_solution_secondary difmap
_audit_creation_method SHELXL
_cell_angle_alpha 77.34
_cell_angle_beta 75.98(3)
_cell_angle_gamma 75.61
_cell_formula_units_Z 2
_cell_length_a 10.029(3)
_cell_length_b 11.577(5)
_cell_length_c 11.838(4)
_cell_measurement_temperature 173(2)
_cell_volume 1273.1(8)
_computing_structure_refinement 'SHELXL-93 (Sheldrick, 1993)'
_computing_structure_solution 'SHELXS-86 (Sheldrick, 1990)'
_diffrn_ambient_temperature 173(2)
_diffrn_radiation_monochromator graphite
_diffrn_radiation_source 'fine-focus sealed tube'
_diffrn_radiation_type MoK\a
_diffrn_radiation_wavelength 0.71073
_diffrn_reflns_av_R_equivalents 0.0000
_diffrn_reflns_av_sigmaI/netI 0.0409
_diffrn_reflns_limit_h_max 13
_diffrn_reflns_limit_h_min 0
_diffrn_reflns_limit_k_max 15
_diffrn_reflns_limit_k_min -14
_diffrn_reflns_limit_l_max 15
_diffrn_reflns_limit_l_min -14
_diffrn_reflns_number 6142
_diffrn_reflns_theta_max 27.97
_diffrn_reflns_theta_min 2.14
_exptl_absorpt_coefficient_mu 2.179
_exptl_crystal_density_diffrn 1.630
_exptl_crystal_F_000 618
_exptl_crystal_size_max 0.40
_exptl_crystal_size_mid 0.35
_exptl_crystal_size_min 0.35
_refine_diff_density_max 1.231
_refine_diff_density_min -0.932
_refine_diff_density_rms 0.101
_refine_ls_extinction_method none
_refine_ls_goodness_of_fit_all 0.967
_refine_ls_goodness_of_fit_obs 0.981
_refine_ls_matrix_type full
_refine_ls_number_parameters 272
_refine_ls_number_reflns 6142
_refine_ls_number_restraints 0
_refine_ls_restrained_S_all 0.967
_refine_ls_restrained_S_obs 0.981
_refine_ls_R_factor_all 0.0357
_refine_ls_R_factor_obs 0.0285
_refine_ls_shift/esd_max 0.012
_refine_ls_shift/esd_mean 0.000
_refine_ls_structure_factor_coef Fsqd
_refine_ls_weighting_details 'w=1/[\s^2^(Fo^2^)+(0.0248P)^2^+1.9715P] where P=(Fo^2^+2Fc^2^)/3'
_refine_ls_weighting_scheme calc
_refine_ls_wR_factor_all 0.0722
_refine_ls_wR_factor_obs 0.0679
_reflns_number_observed 5321
_reflns_number_total 6142
_reflns_observed_criterion >2sigma(I)
_cod_data_source_file om793.cif
_cod_data_source_block jun696
_cod_depositor_comments
;
The following automatic conversions were performed:

'_refine_ls_weighting_scheme' value 'calc
w=1/[\s^2^(Fo^2^)+(0.0248P)^2^+1.9715P] where P=(Fo^2^+2Fc^2^)/3' was
changed to 'calc'. New tag '_refine_ls_weighting_details' was
created. The value of the new tag was set to
'w=1/[\s^2^(Fo^2^)+(0.0248P)^2^+1.9715P] where P=(Fo^2^+2Fc^2^)/3'.

Automatic conversion script
Id: cif_fix_values 3143 2015-03-26 13:38:13Z robertas 
;
_cod_original_formula_sum 'C23.50 H34 Cl2 Sn2'
_cod_database_code 4078354

loop_
_symmetry_equiv_pos_as_xyz
'x, y, z'
'-x, -y, -z'

loop_
_atom_site_aniso_label
_atom_site_aniso_U_11
_atom_site_aniso_U_22
_atom_site_aniso_U_33
_atom_site_aniso_U_23
_atom_site_aniso_U_13
_atom_site_aniso_U_12
Sn1 0.02649(11) 0.02422(11) 0.02057(10) -0.00361(8) -0.00086(8) -0.00208(8)
Sn2 0.01779(10) 0.02998(11) 0.02506(11) -0.00934(8) -0.00144(7) -0.00648(8)
Cl1 0.0262(3) 0.0306(4) 0.0263(3) -0.0054(3) 0.0006(3) -0.0062(3)
Cl2 0.0281(4) 0.0368(4) 0.0269(4) -0.0099(3) 0.0012(3) -0.0091(3)
C1 0.0271(14) 0.0275(15) 0.0191(13) -0.0015(11) -0.0028(11) -0.0086(12)
C2 0.034(2) 0.0233(14) 0.0182(13) -0.0053(11) -0.0005(11) -0.0096(12)
C3 0.032(2) 0.0247(14) 0.0208(13) -0.0045(11) 0.0015(12) -0.0087(12)
C4 0.032(2) 0.0241(14) 0.0220(14) -0.0040(11) 0.0012(12) -0.0106(12)
C5 0.035(2) 0.0216(14) 0.0197(13) -0.0020(11) -0.0026(12) -0.0063(12)
C6 0.032(2) 0.050(2) 0.031(2) -0.0065(15) -0.0056(14) -0.014(2)
C7 0.048(2) 0.028(2) 0.0245(15) -0.0079(12) -0.0042(14) -0.0141(14)
C8 0.033(2) 0.040(2) 0.028(2) -0.0092(14) 0.0065(13) -0.0107(14)
C9 0.048(2) 0.033(2) 0.040(2) -0.0073(15) -0.003(2) -0.020(2)
C10 0.044(2) 0.025(2) 0.036(2) -0.0089(14) -0.0051(15) 0.0031(14)
C11 0.0170(13) 0.030(2) 0.035(2) -0.0094(13) -0.0047(11) -0.0065(11)
C12 0.0174(13) 0.038(2) 0.034(2) 0.0007(13) -0.0073(12) -0.0081(12)
C13 0.0146(13) 0.026(2) 0.048(2) -0.0016(14) -0.0012(12) -0.0016(11)
C14 0.0191(13) 0.0265(15) 0.036(2) -0.0088(13) 0.0019(12) -0.0058(11)
C15 0.0178(13) 0.0241(14) 0.032(2) -0.0057(12) -0.0042(11) -0.0047(11)
C16 0.030(2) 0.047(2) 0.039(2) -0.020(2) -0.0054(14) -0.0115(15)
C17 0.038(2) 0.067(3) 0.040(2) 0.014(2) -0.017(2) -0.019(2)
C18 0.027(2) 0.025(2) 0.085(3) 0.000(2) -0.008(2) 0.0020(13)
C19 0.035(2) 0.046(2) 0.041(2) -0.018(2) 0.010(2) -0.013(2)
C20 0.033(2) 0.027(2) 0.043(2) -0.0015(14) -0.0056(14) -0.0098(13)
C21 0.154(7) 0.059(3) 0.055(3) 0.017(3) -0.063(4) -0.061(4)
C22 0.438(23) 0.057(4) 0.072(5) 0.012(4) -0.102(9) -0.106(9)
C23 0.111(11) 0.110(12) 0.040(6) -0.017(6) 0.001(6) -0.059(9)
C24 0.107(9) 0.048(6) 0.050(6) -0.010(4) 0.001(6) -0.040(6)
C25 0.076(8) 0.042(5) 0.130(12) -0.012(6) -0.050(8) -0.014(5)

loop_
_atom_site_label
_atom_site_type_symbol
_atom_site_fract_x
_atom_site_fract_y
_atom_site_fract_z
_atom_site_U_iso_or_equiv
_atom_site_thermal_displace_type
_atom_site_occupancy
_atom_site_calc_flag
_atom_site_refinement_flags
Sn1 Sn 0.59653(2) 0.40096(2) 0.34941(2) 0.02505(6) Uani 1 d .
Sn2 Sn 0.32471(2) 0.13081(2) 0.59325(2) 0.02375(6) Uani 1 d .
Cl1 Cl 0.49206(8) 0.13179(7) 0.38152(7) 0.0286(2) Uani 1 d .
Cl2 Cl 0.35280(8) 0.42659(7) 0.50813(7) 0.0306(2) Uani 1 d .
C91 C 0.5941 0.4962 0.1604 0.000 Uiso 0.00 d P
C92 C 0.0976 0.1164 0.6105 0.000 Uiso 0.00 d P
C1 C 0.4733(3) 0.4824(3) 0.1843(3) 0.0247(6) Uani 1 d .
C2 C 0.5922(3) 0.4065(3) 0.1250(2) 0.0252(6) Uani 1 d .
C3 C 0.7124(3) 0.4537(3) 0.1154(3) 0.0265(6) Uani 1 d .
C4 C 0.6705(3) 0.5595(3) 0.1669(3) 0.0265(6) Uani 1 d .
C5 C 0.5221(3) 0.5788(3) 0.2102(3) 0.0260(6) Uani 1 d .
C6 C 0.3230(4) 0.4739(4) 0.2005(3) 0.0368(8) Uani 1 d .
H6A H 0.2751(8) 0.5422(14) 0.1498(18) 0.055 Uiso 1 calc R
H6B H 0.2766(8) 0.4759(25) 0.2833(6) 0.055 Uiso 1 calc R
H6C H 0.3189(4) 0.3979(12) 0.1791(23) 0.055 Uiso 1 calc R
C7 C 0.5853(4) 0.2993(3) 0.0769(3) 0.0324(7) Uani 1 d .
H7A H 0.5291(22) 0.3260(4) 0.0153(16) 0.049 Uiso 1 calc R
H7B H 0.5419(25) 0.2423(11) 0.1408(5) 0.049 Uiso 1 calc R
H7C H 0.6805(4) 0.2593(14) 0.0433(20) 0.049 Uiso 1 calc R
C8 C 0.8607(4) 0.4014(3) 0.0606(3) 0.0348(7) Uani 1 d .
H8A H 0.8872(10) 0.4496(14) -0.0173(10) 0.052 Uiso 1 calc R
H8B H 0.8677(7) 0.3178(8) 0.0519(21) 0.052 Uiso 1 calc R
H8C H 0.9241(5) 0.4029(22) 0.1113(12) 0.052 Uiso 1 calc R
C9 C 0.7638(4) 0.6411(3) 0.1675(3) 0.0390(8) Uani 1 d .
H9A H 0.7304(17) 0.6782(19) 0.2388(12) 0.058 Uiso 1 calc R
H9B H 0.7626(23) 0.7046(15) 0.0975(13) 0.058 Uiso 1 calc R
H9C H 0.8599(7) 0.5943(6) 0.1665(25) 0.058 Uiso 1 calc R
C10 C 0.4298(4) 0.6889(3) 0.2572(3) 0.0370(8) Uani 1 d .
H10A H 0.3447(14) 0.6671(6) 0.3099(19) 0.055 Uiso 1 calc R
H10B H 0.4038(24) 0.7515(10) 0.1912(4) 0.055 Uiso 1 calc R
H10C H 0.4808(11) 0.7197(15) 0.3012(21) 0.055 Uiso 1 calc R
C11 C 0.1548(3) 0.0386(3) 0.5495(3) 0.0262(6) Uani 1 d .
C12 C 0.1165(3) 0.1673(3) 0.5084(3) 0.0299(7) Uani 1 d .
C13 C 0.0533(3) 0.2231(3) 0.6090(3) 0.0319(7) Uani 1 d .
C14 C 0.0502(3) 0.1331(3) 0.7107(3) 0.0277(6) Uani 1 d .
C15 C 0.1131(3) 0.0197(3) 0.6747(3) 0.0245(6) Uani 1 d .
C16 C 0.2063(4) -0.0564(3) 0.4722(3) 0.0364(8) Uani 1 d .
H16A H 0.2769(21) -0.0303(11) 0.4044(13) 0.055 Uiso 1 calc R
H16B H 0.1273(6) -0.0684(18) 0.4441(20) 0.055 Uiso 1 calc R
H16C H 0.2484(26) -0.1325(7) 0.5175(7) 0.055 Uiso 1 calc R
C17 C 0.1215(4) 0.2284(4) 0.3828(3) 0.0491(10) Uani 1 d .
H17A H 0.0353(16) 0.2269(26) 0.3585(9) 0.074 Uiso 1 calc R
H17B H 0.2029(20) 0.1860(18) 0.3321(5) 0.074 Uiso 1 calc R
H17C H 0.1297(34) 0.3125(9) 0.3754(6) 0.074 Uiso 1 calc R
C18 C -0.0063(4) 0.3565(3) 0.6054(4) 0.0492(10) Uani 1 d .
H18A H -0.0947(18) 0.3780(6) 0.5770(27) 0.074 Uiso 1 calc R
H18B H 0.0608(15) 0.4025(3) 0.5520(22) 0.074 Uiso 1 calc R
H18C H -0.0236(31) 0.3759(6) 0.6850(7) 0.074 Uiso 1 calc R
C19 C -0.0097(4) 0.1538(4) 0.8353(3) 0.0413(8) Uani 1 d .
H19A H 0.0381(21) 0.0893(15) 0.8895(4) 0.062 Uiso 1 calc R
H19B H -0.1103(7) 0.1535(26) 0.8540(9) 0.062 Uiso 1 calc R
H19C H 0.0039(27) 0.2322(12) 0.8438(7) 0.062 Uiso 1 calc R
C20 C 0.1283(4) -0.0997(3) 0.7557(3) 0.0349(7) Uani 1 d .
H20A H 0.2177(13) -0.1521(9) 0.7269(13) 0.052 Uiso 1 calc R
H20B H 0.0507(16) -0.1380(11) 0.7579(18) 0.052 Uiso 1 calc R
H20C H 0.1265(28) -0.0873(4) 0.8354(6) 0.052 Uiso 1 calc R
C21 C 0.5389(10) 0.0036(5) 0.0861(5) 0.079(2) Uani 1 d .
C22 C 0.3592(18) 0.0396(7) 0.0511(7) 0.173(7) Uani 1 d .
C23 C 0.7349(17) -0.0665(16) -0.1024(11) 0.083(4) Uani 0.50 d P
C24 C 0.4245(16) 0.0298(10) 0.1317(9) 0.067(3) Uani 0.50 d P
C25 C 0.6560(14) -0.0238(10) 0.0478(14) 0.077(4) Uani 0.50 d P

loop_
_atom_type_symbol
_atom_type_description
_atom_type_scat_dispersion_real
_atom_type_scat_dispersion_imag
_atom_type_scat_source
C C 0.0033 0.0016 'International Tables Vol C Tables 4.2.6.8 and 6.1.1.4'
H H 0.0000 0.0000 'International Tables Vol C Tables 4.2.6.8 and 6.1.1.4'
Cl Cl 0.1484 0.1585 'International Tables Vol C Tables 4.2.6.8 and 6.1.1.4'
Sn Sn -0.6537 1.4246 'International Tables Vol C Tables 4.2.6.8 and 6.1.1.4'

loop_
_geom_angle_atom_site_label_1
_geom_angle_atom_site_label_2
_geom_angle_atom_site_label_3
_geom_angle
_geom_angle_site_symmetry_1
_geom_angle_site_symmetry_3
C91 Sn1 C5 29.87(7) . .
C91 Sn1 C1 29.55(7) . .
C5 Sn1 C1 34.35(10) . .
C91 Sn1 C4 27.73(7) . .
C5 Sn1 C4 32.86(10) . .
C1 Sn1 C4 54.40(10) . .
C91 Sn1 C2 26.96(6) . .
C5 Sn1 C2 53.89(10) . .
C1 Sn1 C2 32.09(10) . .
C4 Sn1 C2 51.79(9) . .
C91 Sn1 Cl2 117.96(3) . .
C5 Sn1 Cl2 95.18(8) . .
C1 Sn1 Cl2 91.56(8) . .
C4 Sn1 Cl2 126.44(7) . .
C2 Sn1 Cl2 119.33(8) . .
C91 Sn1 C3 25.87(7) . .
C5 Sn1 C3 52.71(10) . .
C1 Sn1 C3 52.42(10) . .
C4 Sn1 C3 30.63(9) . .
C2 Sn1 C3 30.41(9) . .
Cl2 Sn1 C3 143.52(7) . .
C91 Sn1 Cl2 109.34(3) . 2_666
C5 Sn1 Cl2 87.13(8) . 2_666
C1 Sn1 Cl2 120.09(8) . 2_666
C4 Sn1 Cl2 84.50(7) . 2_666
C2 Sn1 Cl2 135.91(7) . 2_666
Cl2 Sn1 Cl2 79.52(3) . 2_666
C3 Sn1 Cl2 111.36(7) . 2_666
C92 Sn2 C11 29.83(7) . .
C92 Sn2 C12 29.61(8) . .
C11 Sn2 C12 34.61(11) . .
C92 Sn2 C15 27.26(7) . .
C11 Sn2 C15 32.36(10) . .
C12 Sn2 C15 54.00(10) . .
C92 Sn2 C13 27.02(7) . .
C11 Sn2 C13 53.97(11) . .
C12 Sn2 C13 32.06(11) . .
C15 Sn2 C13 51.43(10) . .
C92 Sn2 Cl1 118.08(3) . .
C11 Sn2 Cl1 95.48(8) . .
C12 Sn2 Cl1 91.65(8) . .
C15 Sn2 Cl1 126.42(7) . .
C13 Sn2 Cl1 119.38(9) . .
C92 Sn2 C14 25.42(7) . .
C11 Sn2 C14 52.25(10) . .
C12 Sn2 C14 51.98(11) . .
C15 Sn2 C14 30.32(9) . .
C13 Sn2 C14 30.11(10) . .
Cl1 Sn2 C14 143.16(7) . .
C92 Sn2 Cl1 107.88(2) . 2_656
C11 Sn2 Cl1 84.86(8) . 2_656
C12 Sn2 Cl1 117.75(8) . 2_656
C15 Sn2 Cl1 83.98(7) . 2_656
C13 Sn2 Cl1 134.70(7) . 2_656
Cl1 Sn2 Cl1 78.10(3) . 2_656
C14 Sn2 Cl1 111.25(7) . 2_656
Sn2 Cl1 Sn2 101.90(3) . 2_656
Sn1 Cl2 Sn1 100.48(3) . 2_666
C3 C91 C2 71.8(2) . .
C3 C91 C4 71.6(2) . .
C2 C91 C4 143.4(2) . .
C3 C91 C5 143.8(2) . .
C2 C91 C5 144.4(2) . .
C4 C91 C5 72.2(2) . .
C3 C91 C1 143.7(2) . .
C2 C91 C1 72.0(2) . .
C4 C91 C1 144.7(2) . .
C5 C91 C1 72.5(2) . .
C3 C91 Sn1 98.85(15) . .
C2 C91 Sn1 94.50(14) . .
C4 C91 Sn1 91.39(14) . .
C5 C91 Sn1 81.87(14) . .
C1 C91 Sn1 83.58(14) . .
C13 C92 C15 143.6(2) . .
C13 C92 C14 71.6(2) . .
C15 C92 C14 72.0(2) . .
C13 C92 C12 71.7(2) . .
C15 C92 C12 144.7(2) . .
C14 C92 C12 143.4(2) . .
C13 C92 C11 144.6(2) . .
C15 C92 C11 71.8(2) . .
C14 C92 C11 143.7(2) . .
C12 C92 C11 72.9(2) . .
C13 C92 Sn2 93.45(14) . .
C15 C92 Sn2 92.59(13) . .
C14 C92 Sn2 100.25(15) . .
C12 C92 Sn2 82.28(14) . .
C11 C92 Sn2 81.63(13) . .
C91 C1 C2 53.7(2) . .
C91 C1 C5 53.8(2) . .
C2 C1 C5 107.4(3) . .
C91 C1 C6 173.6(3) . .
C2 C1 C6 126.0(3) . .
C5 C1 C6 126.0(3) . .
C91 C1 Sn1 66.87(13) . .
C2 C1 Sn1 81.7(2) . .
C5 C1 Sn1 71.5(2) . .
C6 C1 Sn1 119.5(2) . .
C91 C2 C3 54.1(2) . .
C91 C2 C1 54.4(2) . .
C3 C2 C1 108.4(3) . .
C91 C2 C7 177.1(3) . .
C3 C2 C7 127.2(3) . .
C1 C2 C7 124.3(3) . .
C91 C2 Sn1 58.54(12) . .
C3 C2 Sn1 77.8(2) . .
C1 C2 Sn1 66.2(2) . .
C7 C2 Sn1 123.8(2) . .
C91 C3 C4 54.3(2) . .
C91 C3 C2 54.2(2) . .
C4 C3 C2 108.5(3) . .
C91 C3 C8 179.1(3) . .
C4 C3 C8 124.9(3) . .
C2 C3 C8 126.6(3) . .
C91 C3 Sn1 55.28(12) . .
C4 C3 Sn1 69.6(2) . .
C2 C3 Sn1 71.8(2) . .
C8 C3 Sn1 124.3(2) . .
C91 C4 C3 54.0(2) . .
C91 C4 C5 54.2(2) . .
C3 C4 C5 108.2(3) . .
C91 C4 C9 176.6(3) . .
C3 C4 C9 125.5(3) . .
C5 C4 C9 126.2(3) . .
C91 C4 Sn1 60.88(12) . .
C3 C4 Sn1 79.8(2) . .
C5 C4 Sn1 66.7(2) . .
C9 C4 Sn1 122.5(2) . .
C91 C5 C4 53.7(2) . .
C91 C5 C1 53.8(2) . .
C4 C5 C1 107.4(3) . .
C91 C5 C10 173.0(3) . .
C4 C5 C10 126.5(3) . .
C1 C5 C10 125.5(3) . .
C91 C5 Sn1 68.26(13) . .
C4 C5 Sn1 80.4(2) . .
C1 C5 Sn1 74.1(2) . .
C10 C5 Sn1 118.7(2) . .
C92 C11 C15 53.6(2) . .
C92 C11 C12 53.4(2) . .
C15 C11 C12 107.0(3) . .
C92 C11 C16 172.5(3) . .
C15 C11 C16 127.0(3) . .
C12 C11 C16 125.3(3) . .
C92 C11 Sn2 68.54(13) . .
C15 C11 Sn2 81.7(2) . .
C12 C11 Sn2 73.1(2) . .
C16 C11 Sn2 118.8(2) . .
C92 C12 C13 53.7(2) . .
C92 C12 C11 53.7(2) . .
C13 C12 C11 107.4(3) . .
C92 C12 C17 172.8(3) . .
C13 C12 C17 125.6(3) . .
C11 C12 C17 126.3(3) . .
C92 C12 Sn2 68.12(13) . .
C13 C12 Sn2 82.0(2) . .
C11 C12 Sn2 72.3(2) . .
C17 C12 Sn2 119.1(2) . .
C92 C13 C14 54.3(2) . .
C92 C13 C12 54.5(2) . .
C14 C13 C12 108.8(3) . .
C92 C13 C18 178.1(3) . .
C14 C13 C18 126.3(3) . .
C12 C13 C18 124.8(3) . .
C92 C13 Sn2 59.53(12) . .
C14 C13 Sn2 79.7(2) . .
C12 C13 Sn2 65.9(2) . .
C18 C13 Sn2 122.2(2) . .
C92 C14 C13 54.1(2) . .
C92 C14 C15 54.0(2) . .
C13 C14 C15 108.1(3) . .
C92 C14 C19 179.6(3) . .
C13 C14 C19 125.9(3) . .
C15 C14 C19 126.0(3) . .
C92 C14 Sn2 54.33(12) . .
C13 C14 Sn2 70.2(2) . .
C15 C14 Sn2 69.5(2) . .
C19 C14 Sn2 126.1(2) . .
C92 C15 C14 54.0(2) . .
C92 C15 C11 54.6(2) . .
C14 C15 C11 108.6(3) . .
C92 C15 C20 178.5(3) . .
C14 C15 C20 125.1(3) . .
C11 C15 C20 126.2(3) . .
C92 C15 Sn2 60.15(12) . .
C14 C15 Sn2 80.2(2) . .
C11 C15 Sn2 66.0(2) . .
C20 C15 Sn2 121.2(2) . .
C24 C21 C25 175.3(11) . .
C24 C21 C22 139.8(8) . 2_655
C25 C21 C22 44.8(9) . 2_655
C24 C21 C22 40.7(7) . .
C25 C21 C22 144.0(9) . .
C22 C21 C22 99.3(7) 2_655 .
C23 C22 C24 93.1(12) 2_655 .
C23 C22 C25 110.6(19) 2_655 2_655
C24 C22 C25 155.4(17) . 2_655
C23 C22 C21 149.9(16) 2_655 2_655
C24 C22 C21 116.9(13) . 2_655
C25 C22 C21 39.2(7) 2_655 2_655
C23 C22 C21 129.4(12) 2_655 .
C24 C22 C21 36.4(8) . .
C25 C22 C21 119.8(12) 2_655 .
C21 C22 C21 80.7(7) 2_655 .
C22 C23 C24 49.3(11) 2_655 2_655
C22 C23 C25 39.3(10) 2_655 .
C24 C23 C25 88.4(9) 2_655 .
C21 C24 C22 102.9(12) . .
C21 C24 C23 140.4(10) . 2_655
C22 C24 C23 37.6(8) . 2_655
C21 C25 C22 96.0(12) . 2_655
C21 C25 C23 126.1(11) . .
C22 C25 C23 30.1(11) 2_655 .

loop_
_geom_bond_atom_site_label_1
_geom_bond_atom_site_label_2
_geom_bond_distance
_geom_bond_site_symmetry_2
Sn1 C91 2.2705(7) .
Sn1 C5 2.420(3) .
Sn1 C1 2.453(3) .
Sn1 C4 2.598(3) .
Sn1 C2 2.654(3) .
Sn1 Cl2 2.6929(13) .
Sn1 C3 2.729(3) .
Sn1 Cl2 3.0795(12) 2_666
Sn2 C92 2.2819(7) .
Sn2 C11 2.426(3) .
Sn2 C12 2.437(3) .
Sn2 C15 2.628(3) .
Sn2 C13 2.643(3) .
Sn2 Cl1 2.6567(13) .
Sn2 C14 2.764(3) .
Sn2 Cl1 3.1304(13) 2_656
Cl1 Sn2 3.1304(13) 2_656
Cl2 Sn1 3.0795(12) 2_666
C91 C3 1.205(3) .
C91 C2 1.207(3) .
C91 C4 1.210(3) .
C91 C5 1.217(3) .
C91 C1 1.218(3) .
C92 C13 1.203(3) .
C92 C15 1.205(3) .
C92 C14 1.206(3) .
C92 C12 1.215(3) .
C92 C11 1.220(3) .
C1 C2 1.424(4) .
C1 C5 1.439(4) .
C1 C6 1.499(4) .
C2 C3 1.414(4) .
C2 C7 1.497(4) .
C3 C4 1.413(4) .
C3 C8 1.502(4) .
C4 C5 1.430(4) .
C4 C9 1.488(4) .
C5 C10 1.505(4) .
C11 C15 1.422(4) .
C11 C12 1.447(5) .
C11 C16 1.498(4) .
C12 C13 1.416(5) .
C12 C17 1.495(5) .
C13 C14 1.409(5) .
C13 C18 1.506(5) .
C14 C15 1.416(4) .
C14 C19 1.499(5) .
C15 C20 1.497(4) .
C21 C24 1.139(14) .
C21 C25 1.143(14) .
C21 C22 1.797(14) 2_655
C21 C22 1.87(2) .
C22 C23 1.01(2) 2_655
C22 C24 1.25(2) .
C22 C25 1.273(15) 2_655
C22 C21 1.797(14) 2_655
C23 C22 1.01(2) 2_655
C23 C24 1.65(2) 2_655
C23 C25 1.88(2) .
C24 C23 1.65(2) 2_655
C25 C22 1.273(15) 2_655
